data_7051901
loop_
_publ_author_name
'Formica, Mauro'
'Fusi, Vieri'
'Macedi, Eleonora'
'Paoli, Paola'
'Piersanti, Giovanni'
'Rossi, Patrizia'
'Zappia, Giovanni'
'Orlando, Pierfrancesco'

_publ_section_title
;
 New branched macrocyclic ligand and its side-arm, two urea-based
 receptors for anions: synthesis, binding studies and crystal structure
;
_journal_issue 7
_journal_name_full 'New Journal of Chemistry'
_journal_page_first 1204
_journal_paper_doi 10.1039/b719342d
_journal_volume 32
_journal_year 2008
_chemical_formula_sum 'C13 H20 N4 O5'
_chemical_formula_weight 312.33
_chemical_name_systematic
;
?
;
_space_group_IT_number 2
_symmetry_cell_setting triclinic
_symmetry_space_group_name_Hall '-P 1'
_symmetry_space_group_name_H-M 'P -1'
_atom_sites_solution_hydrogens geom
_atom_sites_solution_primary direct
_atom_sites_solution_secondary difmap
_audit_creation_method SHELXL-97
_cell_angle_alpha 117.05(4)
_cell_angle_beta 93.32(3)
_cell_angle_gamma 105.24(3)
_cell_formula_units_Z 2
_cell_length_a 6.793(2)
_cell_length_b 11.479(5)
_cell_length_c 11.615(4)
_cell_measurement_temperature 150
_cell_volume 761.5(6)
_computing_cell_refinement
;
CrysAlis RED, Oxford Diffraction Ltd.,
Version 1.171.29.2 (release 20-01-2006 CrysAlis171 .NET)
(compiled Jan 20 2006,12:36:28)
;
_computing_data_collection
;
CrysAlis CCD, Oxford Diffraction Ltd.,
Version 1.171.29.2 (release 20-01-2006 CrysAlis171 .NET)
(compiled Jan 20 2006,12:36:28)
;
_computing_data_reduction
;
CrysAlis RED, Oxford Diffraction Ltd.,
Version 1.171.29.2 (release 20-01-2006 CrysAlis171 .NET)
(compiled Jan 20 2006,12:36:28)
;
_computing_molecular_graphics 'ORTEP-3 (Farruggia, 1997)'
_computing_publication_material 'PARST97 (Nardelli, 1995)'
_computing_structure_refinement 'SHELXL-97 (Sheldrick, 1997)'
_computing_structure_solution 'SIR97 (Altomare, 1999)'
_diffrn_ambient_temperature 150
_diffrn_detector_area_resol_mean 16.4547
_diffrn_measured_fraction_theta_full 0.965
_diffrn_measured_fraction_theta_max 0.816
_diffrn_measurement_device_type 'Xcalibur3 4 circles diffractometer'
_diffrn_measurement_method 'intensity from \w scans'
_diffrn_radiation_monochromator graphite
_diffrn_radiation_source 'Enhance (Mo) X-ray Source'
_diffrn_radiation_type MoK\a
_diffrn_radiation_wavelength 0.71073
_diffrn_reflns_av_R_equivalents 0.0335
_diffrn_reflns_av_sigmaI/netI 0.1268
_diffrn_reflns_limit_h_max 8
_diffrn_reflns_limit_h_min -8
_diffrn_reflns_limit_k_max 14
_diffrn_reflns_limit_k_min -13
_diffrn_reflns_limit_l_max 13
_diffrn_reflns_limit_l_min -14
_diffrn_reflns_number 7383
_diffrn_reflns_theta_full 25.00
_diffrn_reflns_theta_max 27.19
_diffrn_reflns_theta_min 3.97
_exptl_absorpt_coefficient_mu 0.106
_exptl_absorpt_correction_T_max 0.96
_exptl_absorpt_correction_T_min 0.95
_exptl_absorpt_correction_type empirical
_exptl_absorpt_process_details
;
CrysAlis RED, Oxford Diffraction Ltd.,
Version 1.171.29.2 (release 20-01-2006 CrysAlis171 .NET)
(compiled Jan 20 2006,12:36:28)
;
_exptl_crystal_density_diffrn 1.362
_exptl_crystal_density_method 'not measured'
_exptl_crystal_F_000 332
_exptl_crystal_size_max 0.6
_exptl_crystal_size_mid 0.45
_exptl_crystal_size_min 0.40
_refine_diff_density_max 0.246
_refine_diff_density_min -0.182
_refine_diff_density_rms 0.049
_refine_ls_extinction_method none
_refine_ls_goodness_of_fit_ref 0.818
_refine_ls_hydrogen_treatment refall
_refine_ls_matrix_type full
_refine_ls_number_parameters 279
_refine_ls_number_reflns 2767
_refine_ls_number_restraints 0
_refine_ls_restrained_S_all 0.818
_refine_ls_R_factor_all 0.0949
_refine_ls_R_factor_gt 0.0454
_refine_ls_shift/su_max 0.000
_refine_ls_shift/su_mean 0.000
_refine_ls_structure_factor_coef Fsqd
_refine_ls_weighting_details 'calc w=1/[\s^2^(Fo^2^)+(0.0612P)^2^+0.0000P] where P=(Fo^2^+2Fc^2^)/3'
_refine_ls_weighting_scheme calc
_refine_ls_wR_factor_gt 0.0988
_refine_ls_wR_factor_ref 0.1087
_reflns_number_gt 1285
_reflns_number_total 2767
_reflns_threshold_expression >2sigma(I)
_cod_data_source_file b719342d.txt
_cod_data_source_block L2
_cod_original_sg_symbol_H-M P-1
_cod_database_code 7051901

loop_
_symmetry_equiv_pos_as_xyz
'x, y, z'
'-x, -y, -z'

loop_
_atom_site_label
_atom_site_type_symbol
_atom_site_fract_x
_atom_site_fract_y
_atom_site_fract_z
_atom_site_U_iso_or_equiv
_atom_site_adp_type
_atom_site_occupancy
_atom_site_symmetry_multiplicity
_atom_site_calc_flag
_atom_site_refinement_flags
_atom_site_disorder_assembly
_atom_site_disorder_group
O1W O 0.9260(3) -0.6685(3) 1.0608(2) 0.0482(6) Uani 1 1 d . . .
O1 O 0.7200(2) -0.55917(16) 0.85176(15) 0.0376(5) Uani 1 1 d . . .
O2 O 0.2003(2) -0.81885(17) 0.97986(15) 0.0381(5) Uani 1 1 d . . .
O3 O 0.4946(3) -1.12521(18) 1.38582(17) 0.0451(5) Uani 1 1 d . . .
O4 O 0.1705(3) -1.13958(19) 1.35745(18) 0.0560(6) Uani 1 1 d . . .
N1 N 0.4589(3) -0.5620(2) 0.71991(18) 0.0307(5) Uani 1 1 d . . .
N2 N 0.4897(3) -0.6981(2) 0.9461(2) 0.0333(6) Uani 1 1 d . . .
N3 N 0.5232(3) -0.7888(2) 1.08228(19) 0.0318(6) Uani 1 1 d . . .
N4 N 0.3503(4) -1.0986(2) 1.3451(2) 0.0405(6) Uani 1 1 d . . .
C1 C 0.1742(5) -0.7234(3) 0.5229(3) 0.0418(8) Uani 1 1 d . . .
C2 C 0.2375(4) -0.6040(3) 0.6636(3) 0.0359(7) Uani 1 1 d . . .
C3 C 0.7188(5) -0.5781(4) 0.5748(3) 0.0448(8) Uani 1 1 d . . .
C4 C 0.6102(4) -0.4873(3) 0.6709(3) 0.0369(7) Uani 1 1 d . . .
C5 C 0.5315(4) -0.5924(2) 0.8087(2) 0.0317(6) Uani 1 1 d . . .
C6 C 0.3750(4) -0.6719(3) 0.8575(3) 0.0331(7) Uani 1 1 d . . .
C7 C 0.3917(4) -0.7722(2) 1.0006(2) 0.0301(6) Uani 1 1 d . . .
C8 C 0.4717(4) -0.8645(2) 1.1473(2) 0.0305(6) Uani 1 1 d . . .
C9 C 0.2666(4) -0.9278(3) 1.1501(2) 0.0334(7) Uani 1 1 d . . .
C10 C 0.2303(4) -1.0015(3) 1.2170(2) 0.0342(7) Uani 1 1 d . . .
C11 C 0.3933(4) -1.0154(2) 1.2789(2) 0.0307(6) Uani 1 1 d . . .
C12 C 0.5975(4) -0.9543(3) 1.2780(3) 0.0344(7) Uani 1 1 d . . .
C13 C 0.6342(4) -0.8802(3) 1.2124(2) 0.0327(7) Uani 1 1 d . . .
H1WA H 1.004(4) -0.600(3) 1.096(3) 0.051(11) Uiso 1 1 d . . .
H1WB H 0.994(5) -0.729(3) 1.013(3) 0.080(12) Uiso 1 1 d . . .
H2N H 0.624(4) -0.669(2) 0.961(2) 0.039(8) Uiso 1 1 d . . .
H3N H 0.649(3) -0.7582(19) 1.0826(18) 0.011(6) Uiso 1 1 d . . .
H1A H 0.034(4) -0.743(2) 0.4890(19) 0.031(7) Uiso 1 1 d . . .
H1B H 0.249(4) -0.692(2) 0.466(2) 0.047(8) Uiso 1 1 d . . .
H1C H 0.201(3) -0.807(2) 0.519(2) 0.043(8) Uiso 1 1 d . . .
H2A H 0.212(3) -0.523(2) 0.6674(18) 0.022(6) Uiso 1 1 d . . .
H2B H 0.153(3) -0.628(2) 0.722(2) 0.042(7) Uiso 1 1 d . . .
H3A H 0.623(4) -0.652(3) 0.492(3) 0.065(10) Uiso 1 1 d . . .
H3B H 0.786(4) -0.612(2) 0.617(2) 0.039(7) Uiso 1 1 d . . .
H3C H 0.818(4) -0.521(2) 0.547(2) 0.039(7) Uiso 1 1 d . . .
H4A H 0.533(3) -0.443(2) 0.627(2) 0.034(6) Uiso 1 1 d . . .
H4B H 0.713(3) -0.408(2) 0.748(2) 0.034(7) Uiso 1 1 d . . .
H6A H 0.281(3) -0.761(2) 0.777(2) 0.023(6) Uiso 1 1 d . . .
H6B H 0.293(3) -0.613(2) 0.904(2) 0.038(7) Uiso 1 1 d . . .
H9 H 0.154(3) -0.915(2) 1.1059(19) 0.033(7) Uiso 1 1 d . . .
H10 H 0.092(3) -1.043(2) 1.2189(19) 0.034(7) Uiso 1 1 d . . .
H12 H 0.702(3) -0.966(2) 1.323(2) 0.031(7) Uiso 1 1 d . . .
H13 H 0.775(3) -0.836(2) 1.2056(19) 0.032(6) Uiso 1 1 d . . .

loop_
_atom_site_aniso_label
_atom_site_aniso_U_11
_atom_site_aniso_U_22
_atom_site_aniso_U_33
_atom_site_aniso_U_23
_atom_site_aniso_U_13
_atom_site_aniso_U_12
O1W 0.0239(11) 0.0417(14) 0.0716(16) 0.0240(13) 0.0109(11) 0.0060(12)
O1 0.0211(10) 0.0421(12) 0.0481(11) 0.0248(9) 0.0032(8) 0.0036(8)
O2 0.0186(10) 0.0473(12) 0.0524(11) 0.0291(10) 0.0064(8) 0.0079(8)
O3 0.0484(12) 0.0462(12) 0.0495(12) 0.0286(10) 0.0081(9) 0.0191(10)
O4 0.0384(12) 0.0663(15) 0.0755(14) 0.0492(12) 0.0164(11) 0.0071(10)
N1 0.0249(12) 0.0358(13) 0.0386(13) 0.0231(11) 0.0104(10) 0.0105(10)
N2 0.0216(13) 0.0386(14) 0.0450(14) 0.0266(12) 0.0084(11) 0.0060(11)
N3 0.0178(13) 0.0350(14) 0.0463(14) 0.0250(12) 0.0068(11) 0.0046(11)
N4 0.0430(16) 0.0374(15) 0.0387(14) 0.0179(12) 0.0066(12) 0.0111(12)
C1 0.0285(18) 0.053(2) 0.0438(19) 0.0256(17) 0.0014(14) 0.0102(16)
C2 0.0249(15) 0.0417(19) 0.0486(19) 0.0265(16) 0.0101(13) 0.0134(14)
C3 0.0392(19) 0.059(2) 0.058(2) 0.041(2) 0.0212(18) 0.0214(18)
C4 0.0311(15) 0.0402(18) 0.0450(18) 0.0257(16) 0.0084(14) 0.0107(14)
C5 0.0306(16) 0.0302(16) 0.0315(15) 0.0133(13) 0.0076(13) 0.0090(13)
C6 0.0294(15) 0.0371(18) 0.0379(17) 0.0211(15) 0.0104(14) 0.0124(15)
C7 0.0278(16) 0.0269(16) 0.0347(16) 0.0149(13) 0.0051(13) 0.0079(12)
C8 0.0245(15) 0.0277(15) 0.0376(15) 0.0151(13) 0.0050(12) 0.0079(12)
C9 0.0269(15) 0.0364(17) 0.0411(16) 0.0219(14) 0.0076(13) 0.0110(13)
C10 0.0228(15) 0.0372(17) 0.0438(17) 0.0235(14) 0.0072(13) 0.0044(13)
C11 0.0335(16) 0.0247(15) 0.0329(15) 0.0142(13) 0.0072(13) 0.0076(12)
C12 0.0263(16) 0.0342(17) 0.0431(17) 0.0199(14) 0.0047(13) 0.0092(13)
C13 0.0221(15) 0.0300(16) 0.0470(16) 0.0223(14) 0.0061(13) 0.0035(12)

loop_
_atom_type_symbol
_atom_type_description
_atom_type_scat_dispersion_real
_atom_type_scat_dispersion_imag
_atom_type_scat_source
C C 0.0033 0.0016 'International Tables Vol C Tables 4.2.6.8 and 6.1.1.4'
H H 0.0000 0.0000 'International Tables Vol C Tables 4.2.6.8 and 6.1.1.4'
N N 0.0061 0.0033 'International Tables Vol C Tables 4.2.6.8 and 6.1.1.4'
O O 0.0106 0.0060 'International Tables Vol C Tables 4.2.6.8 and 6.1.1.4'

loop_
_geom_angle_atom_site_label_1
_geom_angle_atom_site_label_2
_geom_angle_atom_site_label_3
_geom_angle
_geom_angle_site_symmetry_1
_geom_angle_site_symmetry_3
_geom_angle_publ_flag
C5 N1 C2 124.0(2) . . ?
C5 N1 C4 118.3(2) . . ?
C2 N1 C4 117.7(2) . . ?
C7 N2 C6 121.4(2) . . ?
C7 N3 C8 128.2(2) . . ?
O3 N4 O4 122.7(2) . . ?
O3 N4 C11 118.9(2) . . ?
O4 N4 C11 118.5(2) . . ?
N1 C2 C1 112.7(2) . . ?
N1 C4 C3 112.9(2) . . ?
O1 C5 N1 122.7(2) . . ?
O1 C5 C6 119.0(2) . . ?
N1 C5 C6 118.3(2) . . ?
N2 C6 C5 108.0(2) . . ?
O2 C7 N2 122.3(2) . . ?
O2 C7 N3 123.4(2) . . ?
N2 C7 N3 114.3(2) . . ?
N3 C8 C13 117.9(2) . . ?
N3 C8 C9 123.9(2) . . ?
C13 C8 C9 118.2(2) . . ?
C10 C9 C8 119.8(2) . . ?
C11 C10 C9 120.3(2) . . ?
C10 C11 C12 121.3(2) . . ?
C10 C11 N4 119.3(2) . . ?
C12 C11 N4 119.4(2) . . ?
C13 C12 C11 118.5(2) . . ?
C12 C13 C8 121.8(2) . . ?

loop_
_geom_bond_atom_site_label_1
_geom_bond_atom_site_label_2
_geom_bond_distance
_geom_bond_site_symmetry_2
_geom_bond_publ_flag
O1 C5 1.237(3) . ?
O2 C7 1.231(3) . ?
O3 N4 1.230(2) . ?
O4 N4 1.230(3) . ?
N1 C5 1.337(3) . ?
N1 C2 1.462(3) . ?
N1 C4 1.471(3) . ?
N2 C7 1.344(3) . ?
N2 C6 1.438(3) . ?
N3 C7 1.375(3) . ?
N3 C8 1.384(3) . ?
N4 C11 1.462(3) . ?
C1 C2 1.519(4) . ?
C3 C4 1.523(4) . ?
C5 C6 1.522(3) . ?
C8 C13 1.398(3) . ?
C8 C9 1.401(3) . ?
C9 C10 1.376(4) . ?
C10 C11 1.369(3) . ?
C11 C12 1.384(3) . ?
C12 C13 1.366(3) . ?
